data_4339363
loop_
_publ_author_name
'Calatayud, David G.'
'L\'opez-Torres, Elena'
'Mendiola, M. Antonia'

_publ_section_title
;
 Diphenyllead(IV) chloride complexes with benzilthiosemicarbazones. The
 first bis(thiosemicarbazone) derivatives.
;
_journal_issue 24
_journal_name_full 'Inorganic chemistry'
_journal_page_first 10434
_journal_page_last 10443
_journal_paper_doi 10.1021/ic701490j
_journal_volume 46
_journal_year 2007
_chemical_compound_source
;
synthesis as described
;
_chemical_formula_moiety 'C30 H28 N6 Pb S2, H2 O'
_chemical_formula_sum 'C30 H30 N6 O Pb S2'
_chemical_formula_weight 761.94
_chemical_name_systematic
; 
? 
;
_space_group_IT_number 14
_symmetry_cell_setting monoclinic
_symmetry_space_group_name_Hall '-P 2ybc'
_symmetry_space_group_name_H-M 'P 1 21/c 1'
_atom_sites_solution_hydrogens geom
_atom_sites_solution_primary direct
_atom_sites_solution_secondary difmap
_cell_angle_alpha 90
_cell_angle_beta 103.1671(8)
_cell_angle_gamma 90
_cell_formula_units_Z 4
_cell_length_a 12.8952(2)
_cell_length_b 9.6592(2)
_cell_length_c 24.3891(5)
_cell_measurement_reflns_used 33974
_cell_measurement_temperature 150
_cell_measurement_theta_max 28
_cell_measurement_theta_min 5
_cell_volume 2957.98(10)
_computing_cell_refinement
; 
KappaCCD software 'DENZO' (Otwinowski & Minor, 1996) 
;
_computing_data_collection
; 
KappaCCD software 'Collect' (Nonius, 2000) 
;
_computing_data_reduction
; 
KappaCCD software 'DENZO' (Otwinowski & Minor, 1996) 
;
_computing_publication_material
; 
CRYSTALS (Watkin et al, 2001) 
;
_computing_structure_refinement
; 
CRYSTALS (Watkin et al, 2001) 
;
_computing_structure_solution 'SIR92 (Giacovazzo et al, 1992)'
_diffrn_ambient_temperature 150
_diffrn_measured_fraction_theta_full 0.995
_diffrn_measured_fraction_theta_max 0.995
_diffrn_measurement_device_type
; 
Nonius KappaCCD 
;
_diffrn_measurement_method \w
_diffrn_radiation_monochromator graphite
_diffrn_radiation_type 'Mo K\a'
_diffrn_radiation_wavelength 0.71073
_diffrn_reflns_av_R_equivalents 0.049
_diffrn_reflns_limit_h_max 16
_diffrn_reflns_limit_h_min -16
_diffrn_reflns_limit_k_max 10
_diffrn_reflns_limit_k_min -12
_diffrn_reflns_limit_l_max 31
_diffrn_reflns_limit_l_min -31
_diffrn_reflns_number 33974
_diffrn_reflns_theta_full 27.475
_diffrn_reflns_theta_max 27.475
_diffrn_reflns_theta_min 5.151
_diffrn_standards_decay_% 0.00
_diffrn_standards_interval_count 0
_diffrn_standards_interval_time 0
_diffrn_standards_number 0
_exptl_absorpt_coefficient_mu 5.879
_exptl_absorpt_correction_T_max 0.49
_exptl_absorpt_correction_T_min 0.19
_exptl_absorpt_correction_type multi-scan
_exptl_absorpt_process_details
; 
 Denzo/Scalepack (Otwinowski & Minor, 1996) 
;
_exptl_crystal_colour ' brown-yellow '
_exptl_crystal_density_diffrn 1.711
_exptl_crystal_description ' prism '
_exptl_crystal_F_000 1496
_exptl_crystal_size_max 0.28
_exptl_crystal_size_mid 0.12
_exptl_crystal_size_min 0.12
_exptl_crystal_thermal_history
; 
The material was crystallised at ambient temperature. A suitable crystal 
was cooled rapidly to 150K for single-crystal X-ray diffraction analysis. 
;
_refine_diff_density_max 1.27
_refine_diff_density_min -1.34
_refine_ls_extinction_method None
_refine_ls_goodness_of_fit_ref 1.0618
_refine_ls_hydrogen_treatment mixed
_refine_ls_matrix_type full
_refine_ls_number_parameters 369
_refine_ls_number_reflns 4888
_refine_ls_number_restraints 2
_refine_ls_R_factor_all 0.0528
_refine_ls_R_factor_gt 0.0313
_refine_ls_shift/su_max 0.018113
_refine_ls_structure_factor_coef F
_refine_ls_weighting_details
;
 Method, part 1, Chebychev polynomial, (Watkin, 1994, Prince, 1982) 
 [weight] = 1.0/[A~0~*T~0~(x)+A~1~*T~1~(x) ... +A~n-1~]*T~n-1~(x)] 
 where A~i~ are the Chebychev coefficients listed below and x= Fcalc/Fmax 
 Method = Robust Weighting (Prince, 1982) 
 W = [weight] * [1-(deltaF/6*sigmaF)^2^]^2^ 
 A~i~ are: 
 0.632 0.180 0.432 
;
_refine_ls_weighting_scheme calc
_refine_ls_wR_factor_all 0.0462
_refine_ls_wR_factor_gt 0.0357
_refine_ls_wR_factor_ref 0.0357
_reflns_limit_h_max 16
_reflns_limit_h_min -16
_reflns_limit_k_max 12
_reflns_limit_k_min 0
_reflns_limit_l_max 31
_reflns_limit_l_min 0
_reflns_number_gt 4888
_reflns_number_total 6719
_reflns_threshold_expression I>3.00u(I)
_cod_data_source_file ic701490j-file003.cif
_cod_data_source_block arc1537
_cod_depositor_comments
;
The following automatic conversions were performed:

'_symmetry_cell_setting' value 'Monoclinic' changed to 'monoclinic'
according to
/usr/data/users/saulius/automatic-downloads/retrospective/ACS/lib/dictionaries/cif_core.dic
dictionary named 'cif_core.dic' version 2.4.2 from 2011-04-26.

Automatic conversion script
Id: cif_fix_values 2281 2013-09-26 08:29:07Z andrius 

2021-09-13
Z value and formula fixed to values more according to usual
chemical conventions.                 miguel
;
_cod_original_formula_weight 1523.88
_cod_original_formula_moiety ' C60 H56 N12 Pb2 S4, 2 (H2 O) '
_cod_original_formula_units_Z 2
_cod_original_sg_symbol_H-M 'P 1 21/c 1 '
_cod_original_formula_sum ' C60 H60 N12 O2 Pb2 S4 '
_cod_database_code 4339363

loop_
_symmetry_equiv_pos_as_xyz
x,y,z
-x,-y,-z
-x,y+1/2,-z+1/2
x,-y+1/2,z+1/2

loop_
_atom_site_label
_atom_site_type_symbol
_atom_site_fract_x
_atom_site_fract_y
_atom_site_fract_z
_atom_site_U_iso_or_equiv
_atom_site_occupancy
_atom_site_adp_type
_atom_site_refinement_flags_posn
_atom_site_attached_hydrogens
Pb1 Pb 0.322974(13) 0.525403(19) 0.430446(7) 0.0276 1.0000 Uani . .
S1 S 0.54230(9) 0.57311(14) 0.44605(5) 0.0335 1.0000 Uani . .
C1 C 0.5365(4) 0.6896(5) 0.39102(19) 0.0277 1.0000 Uani . .
N1 N 0.4542(3) 0.7193(4) 0.34935(16) 0.0266 1.0000 Uani . .
N2 N 0.3611(3) 0.6510(4) 0.35033(16) 0.0265 1.0000 Uani . .
C2 C 0.2799(3) 0.6726(5) 0.30787(18) 0.0253 1.0000 Uani . .
C3 C 0.1770(3) 0.6079(5) 0.30810(18) 0.0259 1.0000 Uani . .
N3 N 0.1651(3) 0.5491(4) 0.35463(16) 0.0281 1.0000 Uani . .
N4 N 0.0706(3) 0.4850(5) 0.35250(18) 0.0346 1.0000 Uani . .
C4 C 0.0594(4) 0.4238(6) 0.4001(2) 0.0337 1.0000 Uani . .
S2 S 0.14697(10) 0.41565(16) 0.46480(5) 0.0367 1.0000 Uani . .
N5 N 0.6285(3) 0.7563(4) 0.39007(17) 0.0317 1.0000 Uani D .
C5 C 0.6408(4) 0.8423(7) 0.3432(2) 0.0445 1.0000 Uani . .
C6 C 0.2869(3) 0.7648(5) 0.25966(19) 0.0274 1.0000 Uani . .
C7 C 0.3523(4) 0.7302(6) 0.2231(2) 0.0408 1.0000 Uani . .
C8 C 0.3565(4) 0.8183(8) 0.1787(3) 0.0515 1.0000 Uani . .
C9 C 0.2973(5) 0.9389(8) 0.1703(3) 0.0526 1.0000 Uani . .
C10 C 0.2335(5) 0.9736(6) 0.2064(2) 0.0420 1.0000 Uani . .
C11 C 0.2269(4) 0.8853(5) 0.2509(2) 0.0345 1.0000 Uani . .
C12 C 0.0929(3) 0.6013(5) 0.25444(18) 0.0286 1.0000 Uani . .
C13 C 0.1088(4) 0.5198(6) 0.2109(2) 0.0375 1.0000 Uani . .
C14 C 0.0293(5) 0.5092(6) 0.1618(2) 0.0454 1.0000 Uani . .
C15 C -0.0638(4) 0.5826(7) 0.1558(2) 0.0456 1.0000 Uani . .
C16 C -0.0793(4) 0.6645(7) 0.1992(2) 0.0430 1.0000 Uani . .
C17 C -0.0015(4) 0.6743(6) 0.2489(2) 0.0353 1.0000 Uani . .
N6 N -0.0370(4) 0.3625(6) 0.3938(2) 0.0433 1.0000 Uani D .
C18 C -0.0734(5) 0.2832(7) 0.4362(2) 0.0468 1.0000 Uani . .
C19 C 0.3506(3) 0.3216(5) 0.39761(19) 0.0262 1.0000 Uani . .
C20 C 0.3744(4) 0.3135(6) 0.3450(2) 0.0335 1.0000 Uani . .
C21 C 0.3905(4) 0.1857(6) 0.3224(2) 0.0373 1.0000 Uani . .
C22 C 0.3851(4) 0.0671(6) 0.3533(2) 0.0370 1.0000 Uani . .
C23 C 0.3623(4) 0.0736(6) 0.4055(2) 0.0393 1.0000 Uani . .
C24 C 0.3434(4) 0.2018(6) 0.4277(2) 0.0365 1.0000 Uani . .
C25 C 0.2939(4) 0.7208(5) 0.47077(18) 0.0282 1.0000 Uani . .
C26 C 0.3709(4) 0.7821(6) 0.5126(2) 0.0373 1.0000 Uani . .
C27 C 0.3481(4) 0.9043(6) 0.5373(2) 0.0445 1.0000 Uani . .
C28 C 0.2477(4) 0.9647(6) 0.5202(2) 0.0367 1.0000 Uani . .
C29 C 0.1714(4) 0.9035(5) 0.4781(2) 0.0356 1.0000 Uani . .
C30 C 0.1941(4) 0.7794(6) 0.4532(2) 0.0331 1.0000 Uani . .
O1 O 0.1131(5) 0.2901(8) 0.5854(3) 0.1045 1.0000 Uani . 2
H1 H 0.685(4) 0.734(7) 0.414(2) 0.06(2) 1.0000 Uiso D .
H2 H -0.080(5) 0.365(9) 0.363(2) 0.07(3) 1.0000 Uiso D .
H51 H 0.7146 0.8814 0.3511 0.0534 1.0000 Uiso . .
H52 H 0.5880 0.9196 0.3380 0.0534 1.0000 Uiso . .
H53 H 0.6285 0.7851 0.3081 0.0534 1.0000 Uiso . .
H71 H 0.3955 0.6432 0.2289 0.0493 1.0000 Uiso . .
H81 H 0.4029 0.7942 0.1524 0.0626 1.0000 Uiso . .
H91 H 0.3008 1.0010 0.1380 0.0611 1.0000 Uiso . .
H101 H 0.1918 1.0618 0.2007 0.0479 1.0000 Uiso . .
H111 H 0.1790 0.9091 0.2765 0.0401 1.0000 Uiso . .
H131 H 0.1773 0.4684 0.2145 0.0442 1.0000 Uiso . .
H141 H 0.0401 0.4476 0.1306 0.0529 1.0000 Uiso . .
H151 H -0.1199 0.5763 0.1201 0.0522 1.0000 Uiso . .
H161 H -0.1473 0.7175 0.1951 0.0499 1.0000 Uiso . .
H171 H -0.0135 0.7338 0.2805 0.0416 1.0000 Uiso . .
H181 H -0.1476 0.2497 0.4204 0.0573 1.0000 Uiso . .
H182 H -0.0726 0.3432 0.4697 0.0573 1.0000 Uiso . .
H183 H -0.0253 0.2021 0.4477 0.0573 1.0000 Uiso . .
H201 H 0.3800 0.4000 0.3233 0.0399 1.0000 Uiso . .
H211 H 0.4058 0.1794 0.2841 0.0443 1.0000 Uiso . .
H221 H 0.3980 -0.0250 0.3373 0.0423 1.0000 Uiso . .
H231 H 0.3593 -0.0130 0.4276 0.0464 1.0000 Uiso . .
H241 H 0.3246 0.2072 0.4652 0.0436 1.0000 Uiso . .
H261 H 0.4427 0.7384 0.5250 0.0433 1.0000 Uiso . .
H271 H 0.4037 0.9491 0.5674 0.0516 1.0000 Uiso . .
H281 H 0.2310 1.0522 0.5383 0.0448 1.0000 Uiso . .
H291 H 0.0999 0.9477 0.4653 0.0429 1.0000 Uiso . .
H301 H 0.1387 0.7341 0.4232 0.0392 1.0000 Uiso . .

loop_
_atom_site_aniso_label
_atom_site_aniso_U_11
_atom_site_aniso_U_22
_atom_site_aniso_U_33
_atom_site_aniso_U_23
_atom_site_aniso_U_13
_atom_site_aniso_U_12
Pb1 0.02827(9) 0.02852(9) 0.02440(9) 0.00144(7) 0.00286(6) -0.00125(7)
S1 0.0278(5) 0.0378(6) 0.0309(5) 0.0077(5) -0.0015(4) -0.0018(5)
C1 0.028(2) 0.028(2) 0.026(2) -0.0008(17) 0.0036(17) 0.0007(17)
N1 0.0244(18) 0.027(2) 0.0285(19) 0.0006(14) 0.0058(14) -0.0045(14)
N2 0.0257(18) 0.027(2) 0.0263(18) 0.0017(15) 0.0039(14) -0.0034(15)
C2 0.026(2) 0.024(2) 0.026(2) 0.0002(16) 0.0052(16) 0.0013(16)
C3 0.025(2) 0.025(2) 0.026(2) -0.0005(16) 0.0043(16) 0.0011(16)
N3 0.0266(17) 0.030(2) 0.0276(18) 0.0022(15) 0.0058(14) -0.0024(15)
N4 0.0287(19) 0.042(2) 0.032(2) 0.0092(17) 0.0055(16) -0.0034(17)
C4 0.031(2) 0.035(2) 0.035(2) -0.003(2) 0.0067(19) -0.003(2)
S2 0.0356(6) 0.0450(7) 0.0301(6) 0.0036(5) 0.0091(5) -0.0075(5)
N5 0.0252(19) 0.034(2) 0.034(2) -0.0005(17) 0.0021(16) -0.0049(16)
C5 0.039(3) 0.050(3) 0.045(3) 0.005(2) 0.010(2) -0.008(2)
C6 0.024(2) 0.030(2) 0.026(2) 0.0003(17) 0.0017(16) -0.0034(17)
C7 0.032(2) 0.056(4) 0.036(3) 0.010(2) 0.009(2) 0.003(2)
C8 0.034(3) 0.077(5) 0.046(3) 0.015(3) 0.013(2) 0.002(3)
C9 0.040(3) 0.068(4) 0.044(3) 0.027(3) -0.001(2) -0.007(3)
C10 0.048(3) 0.033(2) 0.039(3) 0.016(2) -0.003(2) -0.004(2)
C11 0.033(2) 0.038(3) 0.029(2) 0.0051(19) 0.0003(18) -0.001(2)
C12 0.023(2) 0.035(3) 0.025(2) 0.0041(17) 0.0005(16) -0.0038(17)
C13 0.034(2) 0.045(3) 0.031(2) -0.003(2) 0.0038(19) 0.003(2)
C14 0.049(3) 0.052(4) 0.031(3) -0.007(2) 0.001(2) -0.005(2)
C15 0.039(3) 0.057(4) 0.035(3) 0.007(2) -0.005(2) -0.010(3)
C16 0.029(2) 0.054(4) 0.042(3) 0.013(2) -0.001(2) 0.002(2)
C17 0.027(2) 0.043(3) 0.034(2) 0.000(2) 0.0034(18) 0.002(2)
N6 0.033(2) 0.055(3) 0.043(3) 0.009(2) 0.009(2) -0.013(2)
C18 0.039(3) 0.061(4) 0.044(3) 0.003(3) 0.015(2) -0.014(3)
C19 0.0206(19) 0.027(2) 0.029(2) -0.0031(17) 0.0017(16) -0.0001(16)
C20 0.031(2) 0.039(3) 0.029(2) 0.0014(19) 0.0053(19) 0.002(2)
C21 0.042(3) 0.038(3) 0.031(2) -0.006(2) 0.006(2) 0.005(2)
C22 0.031(2) 0.032(3) 0.043(3) -0.009(2) -0.002(2) -0.002(2)
C23 0.041(3) 0.028(2) 0.047(3) 0.001(2) 0.006(2) -0.004(2)
C24 0.043(3) 0.033(3) 0.033(2) 0.000(2) 0.007(2) 0.000(2)
C25 0.037(2) 0.027(2) 0.021(2) 0.0010(16) 0.0075(18) -0.0033(18)
C26 0.032(2) 0.041(3) 0.036(3) 0.001(2) 0.000(2) 0.001(2)
C27 0.046(3) 0.042(3) 0.041(3) -0.011(2) 0.001(2) -0.001(2)
C28 0.046(3) 0.029(3) 0.037(2) -0.007(2) 0.014(2) -0.005(2)
C29 0.039(3) 0.034(3) 0.034(2) 0.001(2) 0.009(2) 0.004(2)
C30 0.031(2) 0.040(3) 0.027(2) -0.0008(19) 0.0040(18) -0.0058(19)
O1 0.083(4) 0.125(6) 0.091(5) 0.049(4) -0.009(3) -0.014(4)

loop_
_atom_type_symbol
_atom_type_scat_dispersion_real
_atom_type_scat_dispersion_imag
_atom_type_scat_Cromer_Mann_a1
_atom_type_scat_Cromer_Mann_b1
_atom_type_scat_Cromer_Mann_a2
_atom_type_scat_Cromer_Mann_b2
_atom_type_scat_Cromer_Mann_a3
_atom_type_scat_Cromer_Mann_b3
_atom_type_scat_Cromer_Mann_a4
_atom_type_scat_Cromer_Mann_b4
_atom_type_scat_Cromer_Mann_c
_atom_type_scat_source
'C   ' 0.0033 0.0016 2.3100 20.8439 1.0200 10.2075 1.5886 0.5687 0.8650 51.6512 0.2156 International_Tables_Vol_IV_Table_2.2B
'H   ' 0.0000 0.0000 0.4930 10.5109 0.3229 26.1257 0.1402 3.1424 0.0408 57.7998 0.0030 International_Tables_Vol_IV_Table_2.2B
'N   ' 0.0061 0.0033 12.2126 0.0057 3.1322 9.8933 2.0125 28.9975 1.1663 0.5826 -11.5290 International_Tables_Vol_IV_Table_2.2B
'O   ' 0.0106 0.0060 3.0485 13.2771 2.2868 5.7011 1.5463 0.3239 0.8670 32.9089 0.2508 International_Tables_Vol_IV_Table_2.2B
'Pb  ' -3.3944 10.1111 31.0617 0.6902 13.0637 2.3576 18.4420 8.6180 5.9696 47.2579 13.4118 International_Tables_Vol_IV_Table_2.2B
'S   ' 0.1246 0.1234 6.9053 1.4679 5.2034 22.2151 1.4379 0.2536 1.5863 56.1720 0.8669 International_Tables_Vol_IV_Table_2.2B

loop_
_geom_angle_atom_site_label_1
_geom_angle_site_symmetry_1
_geom_angle_atom_site_label_2
_geom_angle_atom_site_label_3
_geom_angle_site_symmetry_3
_geom_angle
_geom_angle_publ_flag
S1 . Pb1 S1 2_666 67.27(4) yes
S1 . Pb1 N2 . 69.31(9) yes
S1 2_666 Pb1 N2 . 136.26(9) yes
S1 . Pb1 N3 . 137.08(9) yes
S1 2_666 Pb1 N3 . 155.40(9) yes
N2 . Pb1 N3 . 68.34(12) yes
S1 . Pb1 S2 . 151.95(3) yes
S1 2_666 Pb1 S2 . 84.87(3) yes
N2 . Pb1 S2 . 138.73(9) yes
N3 . Pb1 S2 . 70.58(9) yes
S1 . Pb1 C19 . 87.37(11) yes
S1 2_666 Pb1 C19 . 88.77(12) yes
N2 . Pb1 C19 . 94.29(15) yes
N3 . Pb1 C19 . 89.11(14) yes
S2 . Pb1 C19 . 88.83(12) yes
S1 . Pb1 C25 . 93.89(12) yes
S1 2_666 Pb1 C25 . 86.94(12) yes
N2 . Pb1 C25 . 91.00(14) yes
N3 . Pb1 C25 . 93.47(15) yes
S2 . Pb1 C25 . 87.63(12) yes
C19 . Pb1 C25 . 174.67(16) yes
Pb1 . S1 Pb1 2_666 112.73(4) yes
Pb1 . S1 C1 . 97.84(15) yes
Pb1 2_666 S1 C1 . 145.33(16) yes
S1 . C1 N1 . 128.3(3) yes
S1 . C1 N5 . 115.9(3) yes
N1 . C1 N5 . 115.9(4) yes
C1 . N1 N2 . 115.7(4) yes
Pb1 . N2 N1 . 126.0(3) yes
Pb1 . N2 C2 . 116.2(3) yes
N1 . N2 C2 . 116.9(4) yes
N2 . C2 C3 . 119.3(4) yes
N2 . C2 C6 . 122.5(4) yes
C3 . C2 C6 . 118.2(4) yes
C2 . C3 N3 . 118.2(4) yes
C2 . C3 C12 . 119.3(4) yes
N3 . C3 C12 . 122.3(4) yes
Pb1 . N3 C3 . 117.2(3) yes
Pb1 . N3 N4 . 125.1(3) yes
C3 . N3 N4 . 116.5(4) yes
N3 . N4 C4 . 116.2(4) yes
N4 . C4 S2 . 129.6(4) yes
N4 . C4 N6 . 111.8(4) yes
S2 . C4 N6 . 118.6(4) yes
Pb1 . S2 C4 . 96.64(17) yes
C1 . N5 C5 . 122.6(4) yes
C1 . N5 H1 . 120(5) no
C5 . N5 H1 . 116(5) no
N5 . C5 H51 . 109.467 no
N5 . C5 H52 . 109.467 no
H51 . C5 H52 . 109.476 no
N5 . C5 H53 . 109.467 no
H51 . C5 H53 . 109.475 no
H52 . C5 H53 . 109.476 no
C2 . C6 C7 . 120.8(4) yes
C2 . C6 C11 . 119.4(4) yes
C7 . C6 C11 . 119.9(4) yes
C6 . C7 C8 . 119.1(5) yes
C6 . C7 H71 . 120.443 no
C8 . C7 H71 . 120.443 no
C7 . C8 C9 . 120.9(6) yes
C7 . C8 H81 . 119.537 no
C9 . C8 H81 . 119.537 no
C8 . C9 C10 . 120.1(5) yes
C8 . C9 H91 . 119.952 no
C10 . C9 H91 . 119.953 no
C9 . C10 C11 . 119.9(5) yes
C9 . C10 H101 . 120.041 no
C11 . C10 H101 . 120.043 no
C6 . C11 C10 . 120.1(5) yes
C6 . C11 H111 . 119.964 no
C10 . C11 H111 . 119.963 no
C3 . C12 C13 . 119.6(4) yes
C3 . C12 C17 . 120.5(4) yes
C13 . C12 C17 . 119.9(4) yes
C12 . C13 C14 . 119.8(5) yes
C12 . C13 H131 . 120.104 no
C14 . C13 H131 . 120.103 no
C13 . C14 C15 . 120.5(5) yes
C13 . C14 H141 . 119.740 no
C15 . C14 H141 . 119.739 no
C14 . C15 C16 . 119.6(5) yes
C14 . C15 H151 . 120.213 no
C16 . C15 H151 . 120.214 no
C15 . C16 C17 . 120.6(5) yes
C15 . C16 H161 . 119.701 no
C17 . C16 H161 . 119.702 no
C12 . C17 C16 . 119.6(5) yes
C12 . C17 H171 . 120.215 no
C16 . C17 H171 . 120.215 no
C4 . N6 C18 . 126.1(5) yes
C4 . N6 H2 . 120(6) no
C18 . N6 H2 . 114(6) no
N6 . C18 H181 . 109.465 no
N6 . C18 H182 . 109.469 no
H181 . C18 H182 . 109.475 no
N6 . C18 H183 . 109.466 no
H181 . C18 H183 . 109.475 no
H182 . C18 H183 . 109.476 no
Pb1 . C19 C20 . 118.6(3) yes
Pb1 . C19 C24 . 121.5(3) yes
C20 . C19 C24 . 119.9(4) yes
C19 . C20 C21 . 120.2(5) yes
C19 . C20 H201 . 119.919 no
C21 . C20 H201 . 119.919 no
C20 . C21 C22 . 119.4(5) yes
C20 . C21 H211 . 120.316 no
C22 . C21 H211 . 120.316 no
C21 . C22 C23 . 121.1(5) yes
C21 . C22 H221 . 119.463 no
C23 . C22 H221 . 119.462 no
C22 . C23 C24 . 119.6(5) yes
C22 . C23 H231 . 120.196 no
C24 . C23 H231 . 120.195 no
C19 . C24 C23 . 119.8(5) yes
C19 . C24 H241 . 120.093 no
C23 . C24 H241 . 120.092 no
Pb1 . C25 C26 . 122.0(4) yes
Pb1 . C25 C30 . 117.1(3) yes
C26 . C25 C30 . 120.9(5) yes
C25 . C26 C27 . 119.8(5) yes
C25 . C26 H261 . 120.093 no
C27 . C26 H261 . 120.093 no
C26 . C27 C28 . 120.0(5) yes
C26 . C27 H271 . 120.001 no
C28 . C27 H271 . 120.001 no
C27 . C28 C29 . 119.9(5) yes
C27 . C28 H281 . 120.052 no
C29 . C28 H281 . 120.052 no
C28 . C29 C30 . 120.2(5) yes
C28 . C29 H291 . 119.903 no
C30 . C29 H291 . 119.902 no
C25 . C30 C29 . 119.2(4) yes
C25 . C30 H301 . 120.420 no
C29 . C30 H301 . 120.420 no

loop_
_geom_bond_atom_site_label_1
_geom_bond_atom_site_label_2
_geom_bond_site_symmetry_2
_geom_bond_distance
_geom_bond_publ_flag
Pb1 S1 . 2.8046(12) yes
Pb1 S1 2_666 3.2577(11) yes
Pb1 N2 . 2.443(4) yes
Pb1 N3 . 2.429(4) yes
Pb1 S2 . 2.8006(12) yes
Pb1 C19 . 2.185(5) yes
Pb1 C25 . 2.199(5) yes
S1 C1 . 1.740(5) yes
C1 N1 . 1.323(6) yes
C1 N5 . 1.355(6) yes
N1 N2 . 1.375(5) yes
N2 C2 . 1.311(6) yes
C2 C3 . 1.469(6) yes
C2 C6 . 1.494(6) yes
C3 N3 . 1.309(6) yes
C3 C12 . 1.499(6) yes
N3 N4 . 1.357(5) yes
N4 C4 . 1.339(6) yes
C4 S2 . 1.721(5) yes
C4 N6 . 1.354(6) yes
N5 C5 . 1.452(7) yes
N5 H1 . 0.84(4) no
C5 H51 . 1.000 no
C5 H52 . 1.000 no
C5 H53 . 1.000 no
C6 C7 . 1.401(7) yes
C6 C11 . 1.387(7) yes
C7 C8 . 1.388(8) yes
C7 H71 . 1.000 no
C8 C9 . 1.382(10) yes
C8 H81 . 1.000 no
C9 C10 . 1.376(9) yes
C9 H91 . 1.000 no
C10 C11 . 1.398(7) yes
C10 H101 . 1.000 no
C11 H111 . 1.000 no
C12 C13 . 1.375(7) yes
C12 C17 . 1.386(7) yes
C13 C14 . 1.392(7) yes
C13 H131 . 1.000 no
C14 C15 . 1.373(9) yes
C14 H141 . 1.000 no
C15 C16 . 1.373(9) yes
C15 H151 . 1.000 no
C16 C17 . 1.389(7) yes
C16 H161 . 1.000 no
C17 H171 . 1.000 no
N6 C18 . 1.449(7) yes
N6 H2 . 0.83(4) no
C18 H181 . 1.000 no
C18 H182 . 1.000 no
C18 H183 . 1.000 no
C19 C20 . 1.389(7) yes
C19 C24 . 1.385(7) yes
C20 C21 . 1.387(7) yes
C20 H201 . 1.000 no
C21 C22 . 1.382(8) yes
C21 H211 . 1.000 no
C22 C23 . 1.373(8) yes
C22 H221 . 1.000 no
C23 C24 . 1.395(8) yes
C23 H231 . 1.000 no
C24 H241 . 1.000 no
C25 C26 . 1.384(7) yes
C25 C30 . 1.381(7) yes
C26 C27 . 1.387(8) yes
C26 H261 . 1.000 no
C27 C28 . 1.394(8) yes
C27 H271 . 1.000 no
C28 C29 . 1.383(7) yes
C28 H281 . 1.000 no
C29 C30 . 1.403(7) yes
C29 H291 . 1.000 no
C30 H301 . 1.000 no

loop_
_geom_contact_atom_site_label_1
_geom_contact_atom_site_label_2
_geom_contact_distance
_geom_contact_publ_flag
O1 S2 3.302(7) yes
